data_4338971
loop_
_publ_author_name
'Domingos, Angela'
'Lopes, Irene'
'Waerenborgh, Jo\~ao C'
'Marques, No\'emia'
'Lin, G. Y.'
'Zhang, X. W.'
'Takats, Josef'
'McDonald, Robert'
'Hillier, Anna C.'
'Sella, Andrea'
'Elsegood, Mark R. J.'
'Day, Victor W.'

_publ_section_title
;
 Trapping of anionic organic radicals by (TpMe2)2Ln (Ln = Sm, Eu).
;
_journal_issue 22
_journal_name_full 'Inorganic chemistry'
_journal_page_first 9415
_journal_page_last 9424
_journal_paper_doi 10.1021/ic701364k
_journal_volume 46
_journal_year 2007
_chemical_formula_moiety 'C43 H52 B2 N12 O Sm, C7 H8'
_chemical_formula_sum 'C50 H60 B2 N12 O Sm'
_chemical_formula_weight 1017.07
_chemical_name_systematic
; 
 Bis(hydrido(tris-(3,5-dimethylpyrazolyl)borato)samarium(III)fluorenone 
 ketyl
;
_space_group_IT_number 14
_symmetry_cell_setting monoclinic
_symmetry_space_group_name_Hall '-P 2ybc'
_symmetry_space_group_name_H-M 'P 1 21/c 1'
_atom_sites_solution_hydrogens geom
_atom_sites_solution_primary direct
_atom_sites_solution_secondary difmap
_audit_creation_method SHELXL-97
_cell_angle_alpha 90.0000(10)
_cell_angle_beta 92.542(5)
_cell_angle_gamma 90.0000(10)
_cell_formula_units_Z 4
_cell_length_a 17.7840(11)
_cell_length_b 12.6480(12)
_cell_length_c 22.1080(10)
_cell_measurement_reflns_used 25
_cell_measurement_temperature 294(2)
_cell_measurement_theta_max 14.4
_cell_measurement_theta_min 7.7
_cell_volume 4967.9(6)
_computing_cell_refinement 'CAD4 software(Enraf-Nonius,1989)'
_computing_data_collection 'CAD4 software(Enraf-Nonius,1989)'
_computing_data_reduction process-MOLEN(Fair,1990)
_computing_molecular_graphics ORTEP(Johnson,1976)
_computing_structure_refinement 'SHELXL-97 (Sheldrick, 1997)'
_computing_structure_solution 'SHELXS-97 (Sheldrick, 1997)'
_diffrn_ambient_temperature 294(2)
_diffrn_measured_fraction_theta_full 0.964
_diffrn_measured_fraction_theta_max 0.964
_diffrn_measurement_device_type CAD4-Enraf-Nonius
_diffrn_measurement_method '\w-2\q scans'
_diffrn_radiation_monochromator graphite
_diffrn_radiation_source 'fine-focus sealed tube'
_diffrn_radiation_type MoK\a
_diffrn_radiation_wavelength 0.71073
_diffrn_reflns_av_R_equivalents 0.0492
_diffrn_reflns_av_sigmaI/netI 0.0563
_diffrn_reflns_limit_h_max 17
_diffrn_reflns_limit_h_min 0
_diffrn_reflns_limit_k_max 14
_diffrn_reflns_limit_k_min 0
_diffrn_reflns_limit_l_max 25
_diffrn_reflns_limit_l_min -25
_diffrn_reflns_number 7766
_diffrn_reflns_theta_full 23.96
_diffrn_reflns_theta_max 23.96
_diffrn_reflns_theta_min 1.84
_diffrn_standards_decay_% 27.6
_diffrn_standards_interval_time 60
_diffrn_standards_number 3
_exptl_absorpt_coefficient_mu 1.231
_exptl_absorpt_correction_T_max 0.8088
_exptl_absorpt_correction_T_min 0.6655
_exptl_absorpt_correction_type empirical
_exptl_absorpt_process_details ' \y-scan North et al(1968)'
_exptl_crystal_colour dark-green
_exptl_crystal_density_diffrn 1.360
_exptl_crystal_density_method 'not measured'
_exptl_crystal_description irregular
_exptl_crystal_F_000 2096
_exptl_crystal_size_max 0.36
_exptl_crystal_size_mid 0.27
_exptl_crystal_size_min 0.18
_refine_diff_density_max 0.614
_refine_diff_density_min -0.554
_refine_diff_density_rms 0.092
_refine_ls_extinction_method none
_refine_ls_goodness_of_fit_ref 1.100
_refine_ls_hydrogen_treatment constr
_refine_ls_matrix_type full
_refine_ls_number_parameters 608
_refine_ls_number_reflns 7485
_refine_ls_number_restraints 0
_refine_ls_restrained_S_all 1.100
_refine_ls_R_factor_all 0.0793
_refine_ls_R_factor_gt 0.0442
_refine_ls_shift/su_max 0.007
_refine_ls_shift/su_mean 0.002
_refine_ls_structure_factor_coef Fsqd
_refine_ls_weighting_details 'calc w=1/[\s^2^(Fo^2^)+(0.0424P)^2^+0.5660P] where P=(Fo^2^+2Fc^2^)/3'
_refine_ls_weighting_scheme calc
_refine_ls_wR_factor_gt 0.0849
_refine_ls_wR_factor_ref 0.0984
_reflns_number_gt 5393
_reflns_number_total 7485
_reflns_threshold_expression >2sigma(I)
_cod_data_source_file ic701364k-file001.cif
_cod_data_source_block commpound3
_cod_original_sg_symbol_H-M P21/c
_cod_database_code 4338971

loop_
_symmetry_equiv_pos_as_xyz
'x, y, z'
'-x, y+1/2, -z+1/2'
'-x, -y, -z'
'x, -y-1/2, z-1/2'

loop_
_atom_site_label
_atom_site_type_symbol
_atom_site_fract_x
_atom_site_fract_y
_atom_site_fract_z
_atom_site_U_iso_or_equiv
_atom_site_adp_type
_atom_site_occupancy
_atom_site_symmetry_multiplicity
_atom_site_calc_flag
_atom_site_refinement_flags
Sm1 Sm 0.248851(16) 0.01874(2) 0.182464(12) 0.03118(10) Uani 1 1 d .
O1 O 0.2512(2) -0.0331(3) 0.08798(17) 0.0480(10) Uani 1 1 d .
N11 N 0.0600(3) 0.0838(4) 0.1660(2) 0.0397(12) Uani 1 1 d .
N12 N 0.1083(2) 0.0072(3) 0.14506(19) 0.0371(11) Uani 1 1 d .
N21 N 0.1078(3) 0.0821(4) 0.2761(2) 0.0392(12) Uani 1 1 d .
N22 N 0.1646(2) 0.0071(3) 0.27381(19) 0.0376(11) Uani 1 1 d .
N31 N 0.1394(3) 0.2363(4) 0.2077(2) 0.0426(12) Uani 1 1 d .
N32 N 0.2114(3) 0.2099(4) 0.1926(2) 0.0403(12) Uani 1 1 d .
N41 N 0.4384(2) -0.0259(4) 0.17514(19) 0.0370(11) Uani 1 1 d .
N42 N 0.3849(3) 0.0411(4) 0.1488(2) 0.0413(12) Uani 1 1 d .
N51 N 0.3731(2) -0.1741(3) 0.23027(19) 0.0324(11) Uani 1 1 d .
N52 N 0.2983(2) -0.1590(3) 0.21312(19) 0.0327(11) Uani 1 1 d .
N61 N 0.4022(2) -0.0023(3) 0.28419(19) 0.0350(11) Uani 1 1 d .
N62 N 0.3386(3) 0.0602(3) 0.2759(2) 0.0382(11) Uani 1 1 d .
C1 C 0.2749(3) -0.0711(5) 0.0377(3) 0.0469(16) Uani 1 1 d .
C2 C 0.2525(3) -0.0353(5) -0.0223(3) 0.0468(16) Uani 1 1 d .
C3 C 0.2907(4) -0.0970(5) -0.0649(3) 0.0532(18) Uani 1 1 d .
C4 C 0.3373(4) -0.1724(5) -0.0324(3) 0.0521(17) Uani 1 1 d .
C5 C 0.3278(3) -0.1571(5) 0.0301(3) 0.0447(16) Uani 1 1 d .
C6 C 0.3685(4) -0.2162(5) 0.0728(3) 0.0583(18) Uani 1 1 d .
H6 H 0.3627 -0.2053 0.1139 0.070 Uiso 1 1 calc R
C7 C 0.4175(5) -0.2911(6) 0.0534(4) 0.075(2) Uani 1 1 d .
H7 H 0.4450 -0.3315 0.0817 0.089 Uiso 1 1 calc R
C8 C 0.4268(5) -0.3076(7) -0.0074(4) 0.086(3) Uani 1 1 d .
H8 H 0.4606 -0.3586 -0.0195 0.103 Uiso 1 1 calc R
C9 C 0.3867(4) -0.2495(6) -0.0508(3) 0.072(2) Uani 1 1 d .
H9 H 0.3927 -0.2620 -0.0917 0.086 Uiso 1 1 calc R
C10 C 0.2042(4) 0.0457(6) -0.0404(3) 0.064(2) Uani 1 1 d .
H10 H 0.1793 0.0852 -0.0121 0.076 Uiso 1 1 calc R
C11 C 0.1940(4) 0.0666(7) -0.1025(4) 0.077(2) Uani 1 1 d .
H11 H 0.1625 0.1212 -0.1161 0.093 Uiso 1 1 calc R
C12 C 0.2314(5) 0.0045(7) -0.1434(3) 0.078(2) Uani 1 1 d .
H12 H 0.2240 0.0184 -0.1845 0.094 Uiso 1 1 calc R
C13 C 0.0701(3) -0.0407(5) 0.0980(2) 0.0417(15) Uani 1 1 d .
C14 C 0.0008(3) 0.0075(5) 0.0889(3) 0.0512(16) Uani 1 1 d .
H14 H -0.0361 -0.0100 0.0595 0.061 Uiso 1 1 calc R
C15 C -0.0032(3) 0.0858(5) 0.1313(3) 0.0487(16) Uani 1 1 d .
C16 C -0.0672(4) 0.1617(6) 0.1408(4) 0.075(2) Uani 1 1 d .
H16A H -0.0482 0.2327 0.1424 0.113 Uiso 1 1 calc R
H16B H -0.0902 0.1453 0.1782 0.113 Uiso 1 1 calc R
H16C H -0.1040 0.1554 0.1079 0.113 Uiso 1 1 calc R
C17 C 0.0983(4) -0.1320(5) 0.0642(3) 0.0595(19) Uani 1 1 d .
H17A H 0.1455 -0.1549 0.0825 0.089 Uiso 1 1 calc R
H17B H 0.1053 -0.1119 0.0230 0.089 Uiso 1 1 calc R
H17C H 0.0625 -0.1888 0.0652 0.089 Uiso 1 1 calc R
C18 C 0.2786(5) -0.0761(7) -0.1258(3) 0.072(2) Uani 1 1 d .
H18 H 0.3023 -0.1164 -0.1546 0.086 Uiso 1 1 calc R
C23 C 0.1714(3) -0.0364(5) 0.3293(2) 0.0428(15) Uani 1 1 d .
C24 C 0.1203(3) 0.0110(5) 0.3661(3) 0.0528(17) Uani 1 1 d .
H24 H 0.1135 -0.0049 0.4066 0.063 Uiso 1 1 calc R
C25 C 0.0817(3) 0.0853(5) 0.3325(3) 0.0425(15) Uani 1 1 d .
C26 C 0.0237(4) 0.1600(6) 0.3527(3) 0.068(2) Uani 1 1 d .
H26A H -0.0218 0.1505 0.3283 0.102 Uiso 1 1 calc R
H26B H 0.0414 0.2312 0.3484 0.102 Uiso 1 1 calc R
H26C H 0.0140 0.1466 0.3943 0.102 Uiso 1 1 calc R
C27 C 0.2281(4) -0.1194(5) 0.3460(3) 0.0589(19) Uani 1 1 d .
H27A H 0.2237 -0.1765 0.3175 0.088 Uiso 1 1 calc R
H27B H 0.2193 -0.1455 0.3859 0.088 Uiso 1 1 calc R
H27C H 0.2777 -0.0897 0.3454 0.088 Uiso 1 1 calc R
C33 C 0.2478(4) 0.3019(5) 0.1872(3) 0.0474(15) Uani 1 1 d .
C34 C 0.1997(4) 0.3857(5) 0.1975(3) 0.0574(19) Uani 1 1 d .
H34 H 0.2111 0.4574 0.1959 0.069 Uiso 1 1 calc R
C35 C 0.1330(4) 0.3425(5) 0.2103(3) 0.0514(17) Uani 1 1 d .
C36 C 0.0624(4) 0.3988(5) 0.2264(4) 0.090(3) Uani 1 1 d .
H36A H 0.0211 0.3741 0.2008 0.136 Uiso 1 1 calc R
H36B H 0.0687 0.4735 0.2208 0.136 Uiso 1 1 calc R
H36C H 0.0522 0.3847 0.2679 0.136 Uiso 1 1 calc R
C37 C 0.3300(4) 0.3056(6) 0.1763(3) 0.071(2) Uani 1 1 d .
H37A H 0.3513 0.2363 0.1819 0.106 Uiso 1 1 calc R
H37B H 0.3544 0.3538 0.2044 0.106 Uiso 1 1 calc R
H37C H 0.3373 0.3290 0.1357 0.106 Uiso 1 1 calc R
C43 C 0.4138(4) 0.0746(5) 0.0968(3) 0.0477(16) Uani 1 1 d .
C44 C 0.4833(4) 0.0300(5) 0.0889(3) 0.0542(17) Uani 1 1 d .
H44 H 0.5142 0.0406 0.0566 0.065 Uiso 1 1 calc R
C45 C 0.4978(3) -0.0336(5) 0.1385(3) 0.0443(15) Uani 1 1 d .
C46 C 0.5652(4) -0.1025(6) 0.1525(4) 0.074(2) Uani 1 1 d .
H46A H 0.5882 -0.0824 0.1909 0.111 Uiso 1 1 calc R
H46B H 0.6008 -0.0940 0.1215 0.111 Uiso 1 1 calc R
H46C H 0.5496 -0.1751 0.1541 0.111 Uiso 1 1 calc R
C47 C 0.3716(4) 0.1477(5) 0.0543(3) 0.068(2) Uani 1 1 d .
H47A H 0.3211 0.1561 0.0671 0.103 Uiso 1 1 calc R
H47B H 0.3705 0.1186 0.0142 0.103 Uiso 1 1 calc R
H47C H 0.3963 0.2153 0.0544 0.103 Uiso 1 1 calc R
C53 C 0.2667(3) -0.2553(5) 0.2115(3) 0.0413(15) Uani 1 1 d .
C54 C 0.3205(4) -0.3308(4) 0.2270(3) 0.0455(16) Uani 1 1 d .
H54 H 0.3129 -0.4035 0.2292 0.055 Uiso 1 1 calc R
C55 C 0.3862(3) -0.2789(4) 0.2386(2) 0.0373(14) Uani 1 1 d .
C56 C 0.4620(4) -0.3215(5) 0.2582(3) 0.0595(19) Uani 1 1 d .
H56A H 0.4985 -0.2996 0.2300 0.089 Uiso 1 1 calc R
H56B H 0.4601 -0.3973 0.2595 0.089 Uiso 1 1 calc R
H56C H 0.4762 -0.2947 0.2977 0.089 Uiso 1 1 calc R
C57 C 0.1848(4) -0.2676(5) 0.1972(3) 0.0616(19) Uani 1 1 d .
H57A H 0.1613 -0.1992 0.1958 0.092 Uiso 1 1 calc R
H57B H 0.1628 -0.3097 0.2279 0.092 Uiso 1 1 calc R
H57C H 0.1772 -0.3018 0.1586 0.092 Uiso 1 1 calc R
C63 C 0.3344(3) 0.1180(4) 0.3264(3) 0.0386(14) Uani 1 1 d .
C64 C 0.3945(3) 0.0918(5) 0.3662(3) 0.0426(15) Uani 1 1 d .
H64 H 0.4047 0.1211 0.4043 0.051 Uiso 1 1 calc R
C65 C 0.4355(3) 0.0163(5) 0.3395(2) 0.0388(13) Uani 1 1 d .
C66 C 0.5052(3) -0.0373(5) 0.3628(3) 0.0520(16) Uani 1 1 d .
H66A H 0.5003 -0.1122 0.3569 0.078 Uiso 1 1 calc R
H66B H 0.5132 -0.0225 0.4052 0.078 Uiso 1 1 calc R
H66C H 0.5474 -0.0118 0.3413 0.078 Uiso 1 1 calc R
C67 C 0.2748(3) 0.1973(5) 0.3355(3) 0.0518(17) Uani 1 1 d .
H67A H 0.2267 0.1678 0.3234 0.078 Uiso 1 1 calc R
H67B H 0.2840 0.2588 0.3115 0.078 Uiso 1 1 calc R
H67C H 0.2749 0.2167 0.3775 0.078 Uiso 1 1 calc R
B1 B 0.0811(4) 0.1509(6) 0.2216(3) 0.0460(18) Uani 1 1 d .
H1 H 0.0354 0.1875 0.2331 0.055 Uiso 1 1 calc R
B2 B 0.4291(4) -0.0800(5) 0.2363(3) 0.0345(15) Uani 1 1 d .
H2 H 0.4783 -0.1078 0.2504 0.041 Uiso 1 1 calc R
C1S C 0.1367(9) 0.3851(12) 0.0341(4) 0.119(4) Uani 1 1 d .
C2S C 0.2061(10) 0.3695(14) 0.0186(6) 0.139(5) Uani 1 1 d .
H2S H 0.2237 0.3017 0.0111 0.167 Uiso 1 1 calc R
C3S C 0.2517(12) 0.4553(18) 0.0138(7) 0.181(8) Uani 1 1 d .
H3S H 0.3010 0.4433 0.0032 0.217 Uiso 1 1 calc R
C4S C 0.2304(15) 0.558(2) 0.0233(8) 0.207(12) Uani 1 1 d .
H4S H 0.2620 0.6164 0.0203 0.249 Uiso 1 1 calc R
C5S C 0.1533(15) 0.5639(16) 0.0386(7) 0.192(10) Uani 1 1 d .
H5S H 0.1343 0.6310 0.0459 0.230 Uiso 1 1 calc R
C6S C 0.1052(10) 0.4820(14) 0.0435(5) 0.151(6) Uani 1 1 d .
H6S H 0.0550 0.4907 0.0525 0.181 Uiso 1 1 calc R
C11S C 0.0856(9) 0.2976(14) 0.0410(6) 0.226(9) Uani 1 1 d .
H11A H 0.0392 0.3231 0.0561 0.340 Uiso 1 1 calc R
H11B H 0.1077 0.2472 0.0689 0.340 Uiso 1 1 calc R
H11C H 0.0758 0.2642 0.0024 0.340 Uiso 1 1 calc R

loop_
_atom_site_aniso_label
_atom_site_aniso_U_11
_atom_site_aniso_U_22
_atom_site_aniso_U_33
_atom_site_aniso_U_23
_atom_site_aniso_U_13
_atom_site_aniso_U_12
Sm1 0.02631(17) 0.03405(15) 0.03313(15) -0.00170(14) 0.00082(10) 0.00366(15)
O1 0.035(2) 0.070(3) 0.039(2) -0.010(2) 0.0032(18) 0.004(2)
N11 0.026(3) 0.046(3) 0.046(3) -0.004(2) -0.004(2) 0.001(2)
N12 0.032(3) 0.039(3) 0.040(2) -0.007(2) 0.001(2) 0.002(2)
N21 0.034(3) 0.047(3) 0.036(3) -0.003(2) 0.002(2) 0.003(2)
N22 0.031(3) 0.046(3) 0.036(2) -0.006(2) 0.006(2) 0.005(2)
N31 0.042(3) 0.034(3) 0.052(3) -0.002(2) -0.004(2) 0.004(2)
N32 0.040(3) 0.034(3) 0.048(3) -0.002(2) 0.004(2) 0.000(2)
N41 0.032(3) 0.040(3) 0.039(2) 0.005(2) 0.007(2) 0.001(2)
N42 0.037(3) 0.048(3) 0.040(3) 0.005(2) 0.005(2) -0.003(2)
N51 0.031(3) 0.030(3) 0.036(3) 0.0032(19) 0.003(2) 0.003(2)
N52 0.026(3) 0.038(3) 0.035(3) 0.004(2) 0.005(2) 0.002(2)
N61 0.031(3) 0.037(3) 0.037(2) 0.003(2) 0.003(2) 0.003(2)
N62 0.032(3) 0.039(3) 0.044(3) -0.003(2) -0.003(2) 0.005(2)
C1 0.043(4) 0.052(4) 0.046(4) -0.007(3) 0.001(3) -0.011(3)
C2 0.036(4) 0.058(4) 0.046(3) 0.008(3) -0.003(3) -0.019(3)
C3 0.058(5) 0.070(5) 0.033(3) -0.009(3) 0.013(3) -0.026(4)
C4 0.049(4) 0.061(4) 0.047(4) -0.006(3) 0.011(3) -0.007(4)
C5 0.043(4) 0.052(4) 0.040(3) -0.009(3) 0.015(3) -0.015(3)
C6 0.070(5) 0.058(4) 0.047(4) -0.005(3) 0.006(4) 0.009(4)
C7 0.087(6) 0.065(5) 0.070(5) -0.002(4) 0.001(5) 0.026(5)
C8 0.083(6) 0.082(6) 0.094(7) -0.011(5) 0.022(5) 0.030(5)
C9 0.088(6) 0.080(5) 0.051(4) -0.019(4) 0.028(4) 0.001(5)
C10 0.057(5) 0.076(5) 0.057(4) 0.014(4) -0.005(4) -0.017(4)
C11 0.065(6) 0.081(5) 0.085(6) 0.024(5) -0.015(5) -0.021(4)
C12 0.083(6) 0.107(7) 0.043(4) 0.007(5) -0.001(4) -0.025(6)
C13 0.037(4) 0.051(4) 0.037(3) 0.001(3) -0.001(3) -0.011(3)
C14 0.035(4) 0.065(5) 0.053(4) -0.004(3) -0.012(3) -0.005(3)
C15 0.028(4) 0.055(4) 0.062(4) 0.005(3) -0.008(3) 0.002(3)
C16 0.044(5) 0.082(5) 0.098(6) 0.000(5) -0.021(4) 0.017(4)
C17 0.066(5) 0.056(4) 0.055(4) -0.015(3) -0.004(4) -0.008(4)
C18 0.081(6) 0.085(6) 0.050(5) -0.003(4) 0.007(4) -0.023(5)
C23 0.044(4) 0.051(4) 0.034(3) -0.002(3) 0.010(3) -0.003(3)
C24 0.048(4) 0.069(5) 0.043(3) 0.000(3) 0.010(3) -0.009(4)
C25 0.031(4) 0.052(4) 0.045(4) -0.004(3) 0.009(3) 0.003(3)
C26 0.058(5) 0.085(5) 0.063(5) -0.017(4) 0.016(4) 0.013(4)
C27 0.061(5) 0.063(4) 0.053(4) 0.009(3) 0.004(4) 0.011(4)
C33 0.049(4) 0.043(4) 0.050(4) 0.001(3) -0.004(3) -0.011(4)
C34 0.076(6) 0.033(4) 0.062(4) -0.001(3) -0.014(4) -0.002(4)
C35 0.057(5) 0.040(4) 0.056(4) -0.009(3) -0.015(3) 0.014(3)
C36 0.089(7) 0.048(5) 0.132(8) -0.018(5) -0.011(6) 0.026(4)
C37 0.066(5) 0.056(5) 0.092(6) -0.012(4) 0.008(4) -0.019(4)
C43 0.049(4) 0.047(4) 0.048(4) 0.005(3) 0.007(3) -0.006(3)
C44 0.052(4) 0.059(4) 0.053(4) -0.005(3) 0.021(3) -0.015(4)
C45 0.033(4) 0.048(4) 0.052(4) -0.009(3) 0.015(3) -0.006(3)
C46 0.053(5) 0.074(5) 0.099(6) 0.006(4) 0.038(4) 0.012(4)
C47 0.076(6) 0.065(5) 0.064(5) 0.022(4) -0.001(4) -0.011(4)
C53 0.041(4) 0.038(3) 0.044(3) 0.001(3) 0.000(3) -0.014(3)
C54 0.062(5) 0.028(3) 0.047(4) 0.003(3) 0.003(3) -0.001(3)
C55 0.046(4) 0.037(3) 0.029(3) -0.004(2) 0.005(3) 0.003(3)
C56 0.055(5) 0.047(4) 0.076(5) 0.002(3) -0.002(4) 0.013(3)
C57 0.060(5) 0.055(4) 0.070(5) 0.006(4) 0.000(4) -0.015(4)
C63 0.035(4) 0.038(3) 0.043(3) -0.012(3) 0.003(3) -0.001(3)
C64 0.038(4) 0.050(4) 0.040(3) -0.007(3) -0.001(3) -0.002(3)
C65 0.035(3) 0.044(3) 0.037(3) 0.000(3) -0.002(3) -0.004(3)
C66 0.051(4) 0.056(4) 0.048(4) 0.003(3) -0.008(3) 0.002(3)
C67 0.050(4) 0.056(4) 0.049(4) -0.017(3) 0.001(3) 0.004(3)
B1 0.032(4) 0.050(4) 0.055(4) -0.006(4) 0.004(3) 0.015(3)
B2 0.024(4) 0.041(4) 0.039(4) -0.001(3) 0.001(3) 0.008(3)
C1S 0.144(12) 0.151(12) 0.061(6) 0.028(7) -0.004(7) -0.008(10)
C2S 0.127(12) 0.184(16) 0.105(9) 0.005(9) -0.008(9) 0.062(12)
C3S 0.197(18) 0.203(19) 0.141(13) 0.011(15) -0.026(12) -0.048(18)
C4S 0.28(3) 0.22(2) 0.112(13) 0.024(15) -0.023(16) -0.13(3)
C5S 0.35(3) 0.118(13) 0.104(11) -0.035(10) -0.007(16) -0.011(18)
C6S 0.234(19) 0.126(10) 0.095(8) -0.020(9) 0.022(9) 0.081(14)
C11S 0.26(2) 0.28(2) 0.133(12) 0.074(12) -0.023(12) -0.129(17)

loop_
_atom_type_symbol
_atom_type_description
_atom_type_scat_dispersion_real
_atom_type_scat_dispersion_imag
_atom_type_scat_source
C C 0.0033 0.0016 'International Tables Vol C Tables 4.2.6.8 and 6.1.1.4'
H H 0.0000 0.0000 'International Tables Vol C Tables 4.2.6.8 and 6.1.1.4'
N N 0.0061 0.0033 'International Tables Vol C Tables 4.2.6.8 and 6.1.1.4'
B B 0.0013 0.0007 'International Tables Vol C Tables 4.2.6.8 and 6.1.1.4'
O O 0.0106 0.0060 'International Tables Vol C Tables 4.2.6.8 and 6.1.1.4'
Sm Sm -0.1638 3.4418 'International Tables Vol C Tables 4.2.6.8 and 6.1.1.4'

loop_
_geom_angle_atom_site_label_1
_geom_angle_atom_site_label_2
_geom_angle_atom_site_label_3
_geom_angle
O1 Sm1 N52 88.18(15)
O1 Sm1 N32 112.81(15)
N52 Sm1 N32 158.59(14)
O1 Sm1 N22 140.15(14)
N52 Sm1 N22 86.89(14)
N32 Sm1 N22 79.61(14)
O1 Sm1 N42 72.53(14)
N52 Sm1 N42 81.59(14)
N32 Sm1 N42 100.11(15)
N22 Sm1 N42 145.09(14)
O1 Sm1 N12 74.85(13)
N52 Sm1 N12 110.94(14)
N32 Sm1 N12 80.10(14)
N22 Sm1 N12 70.21(13)
N42 Sm1 N12 144.57(14)
O1 Sm1 N62 141.13(14)
N52 Sm1 N62 76.71(14)
N32 Sm1 N62 83.79(14)
N22 Sm1 N62 75.34(14)
N42 Sm1 N62 69.97(14)
N12 Sm1 N62 144.00(14)
O1 Sm1 B1 115.06(15)
N52 Sm1 B1 130.21(15)
N32 Sm1 B1 45.60(16)
N22 Sm1 B1 46.54(15)
N42 Sm1 B1 145.68(16)
N12 Sm1 B1 45.57(15)
N62 Sm1 B1 101.74(15)
O1 Sm1 B2 99.06(14)
N52 Sm1 B2 45.50(14)
N32 Sm1 B2 122.64(15)
N22 Sm1 B2 105.22(14)
N42 Sm1 B2 45.50(14)
N12 Sm1 B2 156.36(14)
N62 Sm1 B2 45.70(14)
B1 Sm1 B2 145.86(15)
C1 O1 Sm1 161.4(4)
C15 N11 N12 109.9(5)
C15 N11 B1 128.6(5)
N12 N11 B1 121.5(4)
C13 N12 N11 105.7(4)
C13 N12 Sm1 135.2(4)
N11 N12 Sm1 117.1(3)
C25 N21 N22 109.5(4)
C25 N21 B1 126.7(5)
N22 N21 B1 123.8(4)
C23 N22 N21 106.5(4)
C23 N22 Sm1 135.0(4)
N21 N22 Sm1 116.1(3)
C35 N31 N32 109.4(5)
C35 N31 B1 129.2(6)
N32 N31 B1 121.3(4)
C33 N32 N31 105.6(5)
C33 N32 Sm1 134.0(4)
N31 N32 Sm1 120.4(3)
C45 N41 N42 109.3(4)
C45 N41 B2 127.6(5)
N42 N41 B2 123.1(4)
C43 N42 N41 105.7(5)
C43 N42 Sm1 132.8(4)
N41 N42 Sm1 116.6(3)
C55 N51 N52 109.2(4)
C55 N51 B2 129.2(5)
N52 N51 B2 121.6(4)
C53 N52 N51 106.2(4)
C53 N52 Sm1 132.0(4)
N51 N52 Sm1 121.5(3)
C65 N61 N62 110.0(4)
C65 N61 B2 126.6(5)
N62 N61 B2 123.4(4)
C63 N62 N61 106.0(4)
C63 N62 Sm1 135.7(4)
N61 N62 Sm1 117.3(3)
O1 C1 C2 125.8(6)
O1 C1 C5 127.7(6)
C2 C1 C5 106.4(5)
C10 C2 C3 121.7(6)
C10 C2 C1 129.8(6)
C3 C2 C1 108.5(6)
C18 C3 C2 118.9(7)
C18 C3 C4 132.6(7)
C2 C3 C4 108.5(5)
C9 C4 C5 119.2(7)
C9 C4 C3 132.9(6)
C5 C4 C3 107.9(6)
C6 C5 C4 120.8(6)
C6 C5 C1 130.4(6)
C4 C5 C1 108.7(6)
C7 C6 C5 118.8(6)
C6 C7 C8 121.0(7)
C7 C8 C9 121.1(7)
C8 C9 C4 119.0(7)
C2 C10 C11 118.3(7)
C12 C11 C10 119.0(8)
C18 C12 C11 122.9(7)
N12 C13 C14 109.2(5)
N12 C13 C17 124.5(5)
C14 C13 C17 126.3(6)
C15 C14 C13 107.0(5)
N11 C15 C14 108.2(5)
N11 C15 C16 123.6(6)
C14 C15 C16 128.2(6)
C12 C18 C3 119.2(8)
N22 C23 C24 108.9(5)
N22 C23 C27 123.2(5)
C24 C23 C27 127.9(5)
C25 C24 C23 107.9(5)
N21 C25 C24 107.3(5)
N21 C25 C26 124.7(6)
C24 C25 C26 128.0(6)
N32 C33 C34 110.2(6)
N32 C33 C37 121.5(6)
C34 C33 C37 128.2(6)
C35 C34 C33 106.2(6)
C34 C35 N31 108.6(6)
C34 C35 C36 127.7(6)
N31 C35 C36 123.7(7)
N42 C43 C44 110.9(6)
N42 C43 C47 122.0(6)
C44 C43 C47 127.1(6)
C45 C44 C43 106.1(5)
N41 C45 C44 108.0(5)
N41 C45 C46 123.4(6)
C44 C45 C46 128.5(6)
N52 C53 C54 109.7(5)
N52 C53 C57 120.4(5)
C54 C53 C57 129.9(5)
C55 C54 C53 107.1(5)
C54 C55 N51 107.8(5)
C54 C55 C56 129.7(5)
N51 C55 C56 122.5(5)
N62 C63 C64 109.1(5)
N62 C63 C67 123.3(5)
C64 C63 C67 127.6(5)
C65 C64 C63 107.7(5)
C64 C65 N61 107.1(5)
C64 C65 C66 128.9(5)
N61 C65 C66 123.9(5)
N11 B1 N31 111.9(5)
N11 B1 N21 111.8(5)
N31 B1 N21 111.4(5)
N11 B1 Sm1 73.9(3)
N31 B1 Sm1 72.6(3)
N21 B1 Sm1 72.1(3)
N41 B2 N61 111.9(5)
N41 B2 N51 111.1(5)
N61 B2 N51 109.3(4)
N41 B2 Sm1 71.4(3)
N61 B2 Sm1 72.9(3)
N51 B2 Sm1 71.3(3)
C2S C1S C6S 124.9(15)
C2S C1S C11S 121.1(19)
C6S C1S C11S 113.9(18)
C1S C2S C3S 118.1(17)
C2S C3S C4S 125(2)
C3S C4S C5S 111(2)
C6S C5S C4S 127(2)
C5S C6S C1S 114.1(17)

loop_
_geom_bond_atom_site_label_1
_geom_bond_atom_site_label_2
_geom_bond_distance
Sm1 O1 2.191(4)
Sm1 N52 2.496(4)
Sm1 N32 2.520(4)
Sm1 N22 2.572(4)
Sm1 N42 2.578(5)
Sm1 N12 2.601(4)
Sm1 N62 2.606(4)
Sm1 B1 3.559(7)
Sm1 B2 3.593(6)
O1 C1 1.299(7)
N11 C15 1.333(7)
N11 N12 1.388(6)
N11 B1 1.526(8)
N12 C13 1.359(7)
N21 C25 1.351(7)
N21 N22 1.388(6)
N21 B1 1.544(8)
N22 C23 1.346(7)
N31 C35 1.350(7)
N31 N32 1.378(6)
N31 B1 1.537(8)
N32 C33 1.340(7)
N41 C45 1.363(7)
N41 N42 1.384(6)
N41 B2 1.530(7)
N42 C43 1.349(7)
N51 C55 1.358(7)
N51 N52 1.382(6)
N51 B2 1.553(8)
N52 C53 1.341(7)
N61 C65 1.355(7)
N61 N62 1.385(6)
N61 B2 1.536(7)
N62 C63 1.341(6)
C1 C2 1.440(8)
C1 C5 1.453(9)
C2 C10 1.384(9)
C2 C3 1.418(8)
C3 C18 1.381(9)
C3 C4 1.434(9)
C4 C9 1.386(9)
C4 C5 1.413(8)
C5 C6 1.383(8)
C6 C7 1.369(9)
C7 C8 1.378(10)
C8 C9 1.380(10)
C10 C11 1.402(9)
C11 C12 1.391(11)
C12 C18 1.365(11)
C13 C14 1.382(8)
C13 C17 1.476(8)
C14 C15 1.368(8)
C15 C16 1.511(8)
C23 C24 1.383(8)
C23 C27 1.490(8)
C24 C25 1.364(8)
C25 C26 1.481(8)
C33 C34 1.388(9)
C33 C37 1.493(9)
C34 C35 1.347(9)
C35 C36 1.501(9)
C43 C44 1.376(9)
C43 C47 1.495(8)
C44 C45 1.374(8)
C45 C46 1.503(9)
C53 C54 1.384(8)
C53 C57 1.486(8)
C54 C55 1.355(8)
C55 C56 1.497(8)
C63 C64 1.394(8)
C63 C67 1.480(8)
C64 C65 1.352(8)
C65 C66 1.485(8)
C1S C2S 1.310(15)
C1S C6S 1.368(16)
C1S C11S 1.445(16)
C2S C3S 1.361(19)
C3S C4S 1.38(3)
C4S C5S 1.43(2)
C5S C6S 1.35(2)

loop_
_geom_torsion_atom_site_label_1
_geom_torsion_atom_site_label_2
_geom_torsion_atom_site_label_3
_geom_torsion_atom_site_label_4
_geom_torsion
N52 Sm1 O1 C1 -52.5(13)
N32 Sm1 O1 C1 123.1(12)
N22 Sm1 O1 C1 -135.5(12)
N42 Sm1 O1 C1 29.2(12)
N12 Sm1 O1 C1 -164.8(13)
N62 Sm1 O1 C1 13.5(14)
B1 Sm1 O1 C1 173.2(12)
B2 Sm1 O1 C1 -8.2(13)
C15 N11 N12 C13 -2.9(6)
B1 N11 N12 C13 176.4(5)
C15 N11 N12 Sm1 163.1(4)
B1 N11 N12 Sm1 -17.6(6)
O1 Sm1 N12 C13 18.0(5)
N52 Sm1 N12 C13 -64.0(5)
N32 Sm1 N12 C13 135.1(5)
N22 Sm1 N12 C13 -142.5(5)
N42 Sm1 N12 C13 41.5(6)
N62 Sm1 N12 C13 -160.2(4)
B1 Sm1 N12 C13 169.6(6)
B2 Sm1 N12 C13 -59.8(7)
O1 Sm1 N12 N11 -142.7(4)
N52 Sm1 N12 N11 135.3(3)
N32 Sm1 N12 N11 -25.7(3)
N22 Sm1 N12 N11 56.8(3)
N42 Sm1 N12 N11 -119.2(4)
N62 Sm1 N12 N11 39.1(5)
B1 Sm1 N12 N11 8.9(3)
B2 Sm1 N12 N11 139.5(4)
C25 N21 N22 C23 1.2(6)
B1 N21 N22 C23 -179.6(5)
C25 N21 N22 Sm1 -163.7(4)
B1 N21 N22 Sm1 15.5(6)
O1 Sm1 N22 C23 116.1(5)
N52 Sm1 N22 C23 32.7(5)
N32 Sm1 N22 C23 -130.6(5)
N42 Sm1 N22 C23 -37.8(6)
N12 Sm1 N22 C23 146.2(5)
N62 Sm1 N22 C23 -44.4(5)
B1 Sm1 N22 C23 -166.9(6)
B2 Sm1 N22 C23 -9.4(5)
O1 Sm1 N22 N21 -84.6(4)
N52 Sm1 N22 N21 -168.0(3)
N32 Sm1 N22 N21 28.7(3)
N42 Sm1 N22 N21 121.5(3)
N12 Sm1 N22 N21 -54.5(3)
N62 Sm1 N22 N21 114.9(4)
B1 Sm1 N22 N21 -7.6(3)
B2 Sm1 N22 N21 149.9(3)
C35 N31 N32 C33 0.9(6)
B1 N31 N32 C33 -176.3(5)
C35 N31 N32 Sm1 180.0(4)
B1 N31 N32 Sm1 2.8(6)
O1 Sm1 N32 C33 -79.3(6)
N52 Sm1 N32 C33 88.6(7)
N22 Sm1 N32 C33 140.4(6)
N42 Sm1 N32 C33 -4.1(6)
N12 Sm1 N32 C33 -148.1(6)
N62 Sm1 N32 C33 64.2(5)
B1 Sm1 N32 C33 177.3(6)
B2 Sm1 N32 C33 38.9(6)
O1 Sm1 N32 N31 101.9(4)
N52 Sm1 N32 N31 -90.2(5)
N22 Sm1 N32 N31 -38.4(4)
N42 Sm1 N32 N31 177.1(4)
N12 Sm1 N32 N31 33.1(4)
N62 Sm1 N32 N31 -114.6(4)
B1 Sm1 N32 N31 -1.5(3)
B2 Sm1 N32 N31 -139.9(4)
C45 N41 N42 C43 -1.2(6)
B2 N41 N42 C43 178.4(5)
C45 N41 N42 Sm1 157.2(4)
B2 N41 N42 Sm1 -23.2(6)
O1 Sm1 N42 C43 39.7(5)
N52 Sm1 N42 C43 130.4(5)
N32 Sm1 N42 C43 -71.2(5)
N22 Sm1 N42 C43 -157.5(5)
N12 Sm1 N42 C43 15.9(7)
N62 Sm1 N42 C43 -150.7(6)
B1 Sm1 N42 C43 -69.3(6)
B2 Sm1 N42 C43 162.4(6)
O1 Sm1 N42 N41 -111.4(4)
N52 Sm1 N42 N41 -20.6(3)
N32 Sm1 N42 N41 137.7(3)
N22 Sm1 N42 N41 51.4(5)
N12 Sm1 N42 N41 -135.2(3)
N62 Sm1 N42 N41 58.2(3)
B1 Sm1 N42 N41 139.6(3)
B2 Sm1 N42 N41 11.4(3)
C55 N51 N52 C53 0.2(5)
B2 N51 N52 C53 179.0(5)
C55 N51 N52 Sm1 -173.9(3)
B2 N51 N52 Sm1 4.9(6)
O1 Sm1 N52 C53 -70.3(5)
N32 Sm1 N52 C53 120.9(5)
N22 Sm1 N52 C53 70.2(5)
N42 Sm1 N52 C53 -142.9(5)
N12 Sm1 N52 C53 2.7(5)
N62 Sm1 N52 C53 145.8(5)
B1 Sm1 N52 C53 51.6(5)
B2 Sm1 N52 C53 -174.9(6)
O1 Sm1 N52 N51 102.1(3)
N32 Sm1 N52 N51 -66.8(6)
N22 Sm1 N52 N51 -117.5(4)
N42 Sm1 N52 N51 29.5(3)
N12 Sm1 N52 N51 175.1(3)
N62 Sm1 N52 N51 -41.8(3)
B1 Sm1 N52 N51 -136.1(3)
B2 Sm1 N52 N51 -2.5(3)
C65 N61 N62 C63 0.9(6)
B2 N61 N62 C63 -178.9(5)
C65 N61 N62 Sm1 -169.3(3)
B2 N61 N62 Sm1 11.0(6)
O1 Sm1 N62 C63 157.5(5)
N52 Sm1 N62 C63 -132.7(5)
N32 Sm1 N62 C63 38.4(5)
N22 Sm1 N62 C63 -42.5(5)
N42 Sm1 N62 C63 141.5(6)
N12 Sm1 N62 C63 -25.3(6)
B1 Sm1 N62 C63 -3.8(5)
B2 Sm1 N62 C63 -171.8(6)
O1 Sm1 N62 N61 -36.2(5)
N52 Sm1 N62 N61 33.7(3)
N32 Sm1 N62 N61 -155.3(4)
N22 Sm1 N62 N61 123.9(4)
N42 Sm1 N62 N61 -52.1(3)
N12 Sm1 N62 N61 141.1(3)
B1 Sm1 N62 N61 162.6(3)
B2 Sm1 N62 N61 -5.5(3)
Sm1 O1 C1 C2 -145.2(10)
Sm1 O1 C1 C5 35.2(16)
O1 C1 C2 C10 1.6(11)
C5 C1 C2 C10 -178.8(6)
O1 C1 C2 C3 -179.9(6)
C5 C1 C2 C3 -0.2(7)
C10 C2 C3 C18 -0.7(9)
C1 C2 C3 C18 -179.4(6)
C10 C2 C3 C4 178.9(6)
C1 C2 C3 C4 0.2(7)
C18 C3 C4 C9 0.8(13)
C2 C3 C4 C9 -178.7(7)
C18 C3 C4 C5 179.4(7)
C2 C3 C4 C5 -0.1(7)
C9 C4 C5 C6 1.5(10)
C3 C4 C5 C6 -177.3(6)
C9 C4 C5 C1 178.8(6)
C3 C4 C5 C1 0.0(7)
O1 C1 C5 C6 -3.3(11)
C2 C1 C5 C6 177.0(6)
O1 C1 C5 C4 179.8(6)
C2 C1 C5 C4 0.2(7)
C4 C5 C6 C7 -0.9(10)
C1 C5 C6 C7 -177.4(7)
C5 C6 C7 C8 0.2(12)
C6 C7 C8 C9 -0.3(13)
C7 C8 C9 C4 1.0(13)
C5 C4 C9 C8 -1.6(11)
C3 C4 C9 C8 176.9(8)
C3 C2 C10 C11 -0.5(9)
C1 C2 C10 C11 177.9(6)
C2 C10 C11 C12 1.0(10)
C10 C11 C12 C18 -0.5(12)
N11 N12 C13 C14 1.9(6)
Sm1 N12 C13 C14 -160.3(4)
N11 N12 C13 C17 -176.1(5)
Sm1 N12 C13 C17 21.7(9)
N12 C13 C14 C15 -0.2(7)
C17 C13 C14 C15 177.7(6)
N12 N11 C15 C14 2.8(7)
B1 N11 C15 C14 -176.4(6)
N12 N11 C15 C16 -178.7(6)
B1 N11 C15 C16 2.1(10)
C13 C14 C15 N11 -1.6(7)
C13 C14 C15 C16 180.0(6)
C11 C12 C18 C3 -0.6(12)
C2 C3 C18 C12 1.2(10)
C4 C3 C18 C12 -178.2(7)
N21 N22 C23 C24 -0.6(6)
Sm1 N22 C23 C24 160.1(4)
N21 N22 C23 C27 -178.6(5)
Sm1 N22 C23 C27 -17.9(9)
N22 C23 C24 C25 -0.2(7)
C27 C23 C24 C25 177.6(6)
N22 N21 C25 C24 -1.3(7)
B1 N21 C25 C24 179.5(6)
N22 N21 C25 C26 176.6(6)
B1 N21 C25 C26 -2.5(10)
C23 C24 C25 N21 0.9(7)
C23 C24 C25 C26 -176.9(6)
N31 N32 C33 C34 -1.2(7)
Sm1 N32 C33 C34 179.9(4)
N31 N32 C33 C37 174.6(6)
Sm1 N32 C33 C37 -4.3(9)
N32 C33 C34 C35 1.1(7)
C37 C33 C34 C35 -174.4(7)
C33 C34 C35 N31 -0.5(7)
C33 C34 C35 C36 178.4(7)
N32 N31 C35 C34 -0.2(7)
B1 N31 C35 C34 176.6(6)
N32 N31 C35 C36 -179.2(6)
B1 N31 C35 C36 -2.3(10)
N41 N42 C43 C44 0.9(7)
Sm1 N42 C43 C44 -152.4(4)
N41 N42 C43 C47 178.8(6)
Sm1 N42 C43 C47 25.5(9)
N42 C43 C44 C45 -0.3(7)
C47 C43 C44 C45 -178.1(6)
N42 N41 C45 C44 1.0(7)
B2 N41 C45 C44 -178.5(5)
N42 N41 C45 C46 -178.2(6)
B2 N41 C45 C46 2.2(9)
C43 C44 C45 N41 -0.5(7)
C43 C44 C45 C46 178.7(6)
N51 N52 C53 C54 -0.2(6)
Sm1 N52 C53 C54 173.0(4)
N51 N52 C53 C57 177.2(5)
Sm1 N52 C53 C57 -9.6(8)
N52 C53 C54 C55 0.2(7)
C57 C53 C54 C55 -176.9(6)
C53 C54 C55 N51 -0.1(6)
C53 C54 C55 C56 179.0(6)
N52 N51 C55 C54 -0.1(6)
B2 N51 C55 C54 -178.8(5)
N52 N51 C55 C56 -179.2(5)
B2 N51 C55 C56 2.1(8)
N61 N62 C63 C64 -0.2(6)
Sm1 N62 C63 C64 167.2(4)
N61 N62 C63 C67 178.8(5)
Sm1 N62 C63 C67 -13.8(9)
N62 C63 C64 C65 -0.5(7)
C67 C63 C64 C65 -179.4(6)
C63 C64 C65 N61 1.0(6)
C63 C64 C65 C66 179.5(6)
N62 N61 C65 C64 -1.2(6)
B2 N61 C65 C64 178.5(5)
N62 N61 C65 C66 -179.7(5)
B2 N61 C65 C66 0.0(9)
C15 N11 B1 N31 -105.8(7)
N12 N11 B1 N31 75.0(6)
C15 N11 B1 N21 128.4(6)
N12 N11 B1 N21 -50.8(7)
C15 N11 B1 Sm1 -169.0(6)
N12 N11 B1 Sm1 11.8(4)
C35 N31 B1 N11 117.7(6)
N32 N31 B1 N11 -65.7(7)
C35 N31 B1 N21 -116.2(6)
N32 N31 B1 N21 60.3(7)
C35 N31 B1 Sm1 -178.3(6)
N32 N31 B1 Sm1 -1.8(4)
C25 N21 B1 N11 -127.7(6)
N22 N21 B1 N11 53.2(7)
C25 N21 B1 N31 106.2(6)
N22 N21 B1 N31 -72.9(7)
C25 N21 B1 Sm1 168.6(6)
N22 N21 B1 Sm1 -10.5(4)
O1 Sm1 B1 N11 22.9(4)
N52 Sm1 B1 N11 -87.5(4)
N32 Sm1 B1 N11 121.0(4)
N22 Sm1 B1 N11 -113.5(4)
N42 Sm1 B1 N11 118.5(3)
N12 Sm1 B1 N11 -7.5(3)
N62 Sm1 B1 N11 -169.9(3)
B2 Sm1 B1 N11 -154.6(3)
O1 Sm1 B1 N31 -96.9(3)
N52 Sm1 B1 N31 152.6(3)
N32 Sm1 B1 N31 1.2(3)
N22 Sm1 B1 N31 126.6(4)
N42 Sm1 B1 N31 -1.4(5)
N12 Sm1 B1 N31 -127.4(4)
N62 Sm1 B1 N31 70.2(3)
B2 Sm1 B1 N31 85.5(4)
O1 Sm1 B1 N21 142.9(3)
N52 Sm1 B1 N21 32.4(4)
N32 Sm1 B1 N21 -119.0(4)
N22 Sm1 B1 N21 6.4(3)
N42 Sm1 B1 N21 -121.6(3)
N12 Sm1 B1 N21 112.5(4)
N62 Sm1 B1 N21 -50.0(3)
B2 Sm1 B1 N21 -34.7(5)
C45 N41 B2 N61 133.0(6)
N42 N41 B2 N61 -46.5(7)
C45 N41 B2 N51 -104.5(6)
N42 N41 B2 N51 76.0(6)
C45 N41 B2 Sm1 -165.0(6)
N42 N41 B2 Sm1 15.5(4)
C65 N61 B2 N41 -125.9(5)
N62 N61 B2 N41 53.7(7)
C65 N61 B2 N51 110.6(6)
N62 N61 B2 N51 -69.8(6)
C65 N61 B2 Sm1 172.9(5)
N62 N61 B2 Sm1 -7.4(4)
C55 N51 B2 N41 114.9(6)
N52 N51 B2 N41 -63.7(6)
C55 N51 B2 N61 -121.2(5)
N52 N51 B2 N61 60.3(6)
C55 N51 B2 Sm1 175.5(5)
N52 N51 B2 Sm1 -3.1(4)
O1 Sm1 B2 N41 44.7(3)
N52 Sm1 B2 N41 123.0(4)
N32 Sm1 B2 N41 -80.0(3)
N22 Sm1 B2 N41 -167.2(3)
N42 Sm1 B2 N41 -9.7(3)
N12 Sm1 B2 N41 117.5(4)
N62 Sm1 B2 N41 -116.4(4)
B1 Sm1 B2 N41 -137.6(3)
O1 Sm1 B2 N61 165.7(3)
N52 Sm1 B2 N61 -116.0(3)
N32 Sm1 B2 N61 41.0(3)
N22 Sm1 B2 N61 -46.2(3)
N42 Sm1 B2 N61 111.3(3)
N12 Sm1 B2 N61 -121.5(4)
N62 Sm1 B2 N61 4.6(2)
B1 Sm1 B2 N61 -16.6(4)
O1 Sm1 B2 N51 -76.3(3)
N52 Sm1 B2 N51 2.0(2)
N32 Sm1 B2 N51 159.1(3)
N22 Sm1 B2 N51 71.8(3)
N42 Sm1 B2 N51 -130.7(4)
N12 Sm1 B2 N51 -3.5(5)
N62 Sm1 B2 N51 122.6(3)
B1 Sm1 B2 N51 101.5(4)
C6S C1S C2S C3S 3(2)
C11S C1S C2S C3S -179.1(13)
C1S C2S C3S C4S -1(3)
C2S C3S C4S C5S -1(3)
C3S C4S C5S C6S 0(3)
C4S C5S C6S C1S 2(3)
C2S C1S C6S C5S -3.4(19)
C11S C1S C6S C5S 178.5(12)
